data_1505164
loop_
_publ_author_name
'Tarte, Naresh H.'
'Cho, Hyun Yong'
'Woo, Seong Ihl'

_publ_section_title
;
 Efficient Route for Cyclic Olefin Polymerization:&#x00A0; Nonchelated
 Monodentate Benzimidazole Nickel(II) Complex Catalysts for Vinyl
 Polymerization of Norbornene
;
_journal_issue 23
_journal_name_full Macromolecules
_journal_page_first 8162
_journal_paper_doi 10.1021/ma071696k
_journal_volume 40
_journal_year 2007
_chemical_formula_sum 'C44 H40 Br2 N4 Ni O4'
_chemical_formula_weight 907.33
_chemical_melting_point 562
_chemical_name_common Ni(II)_bis(methoxybenzylphenyl_benzimidazole)
_chemical_name_systematic Bis[1-(2-methoxybenzyl)-2-(2-methoxyphenyl)-1H-benzimidazole]nickel(II)dibromide
_space_group_IT_number 14
_symmetry_cell_setting monoclinic
_symmetry_space_group_name_Hall '-P 2ybc'
_symmetry_space_group_name_H-M 'P 1 21/c 1'
_atom_sites_solution_hydrogens geom
_atom_sites_solution_primary direct
_atom_sites_solution_secondary difmap
_audit_creation_method SHELXL-97
_cell_angle_alpha 90.00
_cell_angle_beta 102.302(10)
_cell_angle_gamma 90.00
_cell_formula_units_Z 4
_cell_length_a 14.270(3)
_cell_length_b 12.986(2)
_cell_length_c 21.712(3)
_cell_measurement_reflns_used 2834
_cell_measurement_temperature 100(2)
_cell_measurement_theta_max 19.67
_cell_measurement_theta_min 2.47
_cell_volume 3931.1(12)
_computing_cell_refinement 'Bruker SMART'
_computing_data_collection 'Bruker SMART'
_computing_data_reduction 'Bruker SAINT'
_computing_molecular_graphics 'Bruker SHELXTL'
_computing_publication_material 'Bruker SHELXTL'
_computing_structure_refinement 'SHELXL-97 (Sheldrick, 1997)'
_computing_structure_solution 'SHELXS-97 (Sheldrick, 1990)'
_diffrn_ambient_temperature 100(2)
_diffrn_measured_fraction_theta_full 0.956
_diffrn_measured_fraction_theta_max 0.956
_diffrn_measurement_device_type 'CCD area detector'
_diffrn_measurement_method 'phi and omega scans'
_diffrn_radiation_monochromator graphite
_diffrn_radiation_source 'fine-focus sealed tube'
_diffrn_radiation_type MoK\a
_diffrn_radiation_wavelength 0.71073
_diffrn_reflns_av_R_equivalents 0.1331
_diffrn_reflns_av_sigmaI/netI 0.1888
_diffrn_reflns_limit_h_max 19
_diffrn_reflns_limit_h_min -19
_diffrn_reflns_limit_k_max 17
_diffrn_reflns_limit_k_min -17
_diffrn_reflns_limit_l_max 28
_diffrn_reflns_limit_l_min -28
_diffrn_reflns_number 40560
_diffrn_reflns_theta_full 28.54
_diffrn_reflns_theta_max 28.54
_diffrn_reflns_theta_min 1.84
_exptl_absorpt_coefficient_mu 2.575
_exptl_absorpt_correction_T_max 0.8608
_exptl_absorpt_correction_T_min 0.6834
_exptl_absorpt_correction_type multi-scan
_exptl_absorpt_process_details 'Bruker SADABS'
_exptl_crystal_colour blue
_exptl_crystal_density_diffrn 1.533
_exptl_crystal_density_meas ?
_exptl_crystal_density_method 'not measured'
_exptl_crystal_description block
_exptl_crystal_F_000 1848
_exptl_crystal_size_max 0.16
_exptl_crystal_size_mid 0.12
_exptl_crystal_size_min 0.06
_refine_diff_density_max 0.759
_refine_diff_density_min -1.030
_refine_diff_density_rms 0.135
_refine_ls_extinction_method none
_refine_ls_goodness_of_fit_ref 0.983
_refine_ls_hydrogen_treatment refxyz
_refine_ls_matrix_type full
_refine_ls_number_parameters 310
_refine_ls_number_reflns 9560
_refine_ls_number_restraints 0
_refine_ls_restrained_S_all 0.983
_refine_ls_R_factor_all 0.1850
_refine_ls_R_factor_gt 0.0669
_refine_ls_shift/su_max 0.003
_refine_ls_shift/su_mean 0.000
_refine_ls_structure_factor_coef Fsqd
_refine_ls_weighting_details 'calc w=1/[\s^2^(Fo^2^)+(0.0578P)^2^+0.0000P] where P=(Fo^2^+2Fc^2^)/3'
_refine_ls_weighting_scheme calc
_refine_ls_wR_factor_gt 0.1255
_refine_ls_wR_factor_ref 0.1607
_reflns_number_gt 4253
_reflns_number_total 9560
_reflns_threshold_expression >2sigma(I)
_cod_data_source_file ma071696k-file001.cif
_cod_data_source_block added_by_encifer
_cod_depositor_comments
;
The following automatic conversions were performed:

'_symmetry_cell_setting' value 'Monoclinic' changed to 'monoclinic'
according to /home/saulius/struct/CIF-dictionaries/cif_core.dic
dictionary named 'cif_core.dic' version 2.4.1 from 2010-06-29.

Automatic conversion script
Id: cif_fix_values 1715 2011-07-08 13:25:40Z adriana 

The following automatic conversions were performed:

'_exptl_crystal_density_meas' value 'none' was changed to '?' - the
value is perceived as not measured.

Automatic conversion script
Id: cif_fix_values 3008 2015-01-20 13:52:24Z robertas 
;
_cod_original_cell_volume 3931.2(11)
_cod_original_sg_symbol_H-M P2(1)/c
_cod_database_code 1505164

loop_
_symmetry_equiv_pos_as_xyz
'x, y, z'
'-x, y+1/2, -z+1/2'
'-x, -y, -z'
'x, -y-1/2, z-1/2'

loop_
_atom_site_label
_atom_site_type_symbol
_atom_site_fract_x
_atom_site_fract_y
_atom_site_fract_z
_atom_site_U_iso_or_equiv
_atom_site_adp_type
_atom_site_occupancy
_atom_site_symmetry_multiplicity
_atom_site_calc_flag
_atom_site_refinement_flags
Ni Ni 0.83784(6) 0.34055(5) 0.58629(3) 0.0271(2) Uani 1 1 d .
Br1 Br 0.81395(5) 0.52072(4) 0.60070(3) 0.0344(2) Uani 1 1 d .
Br2 Br 0.85343(5) 0.26191(5) 0.49022(3) 0.0363(2) Uani 1 1 d .
C1 C 0.9379(5) 0.3182(4) 0.7232(3) 0.0278(7) Uani 1 1 d .
C2 C 0.8737(5) 0.3742(4) 0.7504(2) 0.0278(7) Uani 1 1 d .
H2A H 0.8217 0.4110 0.7253 0.033 Uiso 1 1 calc R
C3 C 0.8889(5) 0.3739(4) 0.8156(2) 0.0278(7) Uani 1 1 d .
H3A H 0.8468 0.4118 0.8355 0.033 Uiso 1 1 calc R
C4 C 0.9644(5) 0.3193(4) 0.8527(3) 0.0278(7) Uani 1 1 d .
H4A H 0.9714 0.3195 0.8973 0.033 Uiso 1 1 calc R
C5 C 1.0297(5) 0.2645(4) 0.8261(3) 0.0278(7) Uani 1 1 d .
H5A H 1.0822 0.2285 0.8511 0.033 Uiso 1 1 calc R
C6 C 1.0138(5) 0.2658(4) 0.7609(3) 0.0278(7) Uani 1 1 d .
N7 N 1.0636(4) 0.2182(3) 0.7192(2) 0.0267(13) Uani 1 1 d .
C8 C 1.0173(5) 0.2441(4) 0.6597(3) 0.0288(16) Uani 1 1 d .
N9 N 0.9403(4) 0.3022(3) 0.6599(2) 0.0246(12) Uani 1 1 d .
C10 C 1.1467(5) 0.1508(4) 0.7366(3) 0.0324(17) Uani 1 1 d .
H10A H 1.1475 0.1024 0.7015 0.039 Uiso 1 1 calc R
H10B H 1.1402 0.1096 0.7738 0.039 Uiso 1 1 calc R
C11 C 1.2405(5) 0.2078(4) 0.7516(3) 0.0330(7) Uani 1 1 d .
C12 C 1.2485(5) 0.3140(4) 0.7449(3) 0.0330(7) Uani 1 1 d .
H12A H 1.1929 0.3544 0.7298 0.040 Uiso 1 1 calc R
C13 C 1.3388(5) 0.3609(5) 0.7605(3) 0.0330(7) Uani 1 1 d .
H13A H 1.3439 0.4331 0.7553 0.040 Uiso 1 1 calc R
C14 C 1.4199(5) 0.3042(4) 0.7832(3) 0.0330(7) Uani 1 1 d .
H14A H 1.4803 0.3376 0.7945 0.040 Uiso 1 1 calc R
C15 C 1.4140(5) 0.1977(4) 0.7898(3) 0.0330(7) Uani 1 1 d .
H15A H 1.4699 0.1584 0.8062 0.040 Uiso 1 1 calc R
C16 C 1.3246(5) 0.1495(5) 0.7719(3) 0.0330(7) Uani 1 1 d .
O17 O 1.3101(3) 0.0456(3) 0.77153(18) 0.0324(11) Uani 1 1 d .
C18 C 1.3900(5) -0.0197(5) 0.7958(3) 0.044(2) Uani 1 1 d .
H18A H 1.3692 -0.0918 0.7923 0.066 Uiso 1 1 calc R
H18B H 1.4159 -0.0028 0.8401 0.066 Uiso 1 1 calc R
H18C H 1.4398 -0.0094 0.7715 0.066 Uiso 1 1 calc R
C19 C 1.0556(6) 0.2133(6) 0.6046(3) 0.0512(9) Uani 1 1 d .
C20 C 1.0556(5) 0.1081(6) 0.5854(3) 0.0512(9) Uani 1 1 d .
H20A H 1.0296 0.0559 0.6075 0.061 Uiso 1 1 calc R
C21 C 1.0949(5) 0.0834(6) 0.5332(3) 0.0512(9) Uani 1 1 d .
H21A H 1.0951 0.0141 0.5192 0.061 Uiso 1 1 calc R
C22 C 1.1325(5) 0.1595(6) 0.5028(3) 0.0512(9) Uani 1 1 d .
H22A H 1.1599 0.1408 0.4681 0.061 Uiso 1 1 calc R
C23 C 1.1334(5) 0.2617(6) 0.5191(3) 0.0512(9) Uani 1 1 d .
H23A H 1.1610 0.3122 0.4968 0.061 Uiso 1 1 calc R
C24 C 1.0913(6) 0.2891(6) 0.5708(3) 0.0512(9) Uani 1 1 d .
O25 O 1.0842(5) 0.3860(4) 0.5913(2) 0.0831(18) Uani 1 1 d .
C26 C 1.1124(7) 0.4696(6) 0.5557(3) 0.0831(18) Uani 1 1 d .
H26A H 1.1037 0.5351 0.5762 0.125 Uiso 1 1 calc R
H26B H 1.0726 0.4691 0.5129 0.125 Uiso 1 1 calc R
H26C H 1.1800 0.4616 0.5536 0.125 Uiso 1 1 calc R
C31 C 0.6262(5) 0.3086(4) 0.5596(3) 0.0329(7) Uani 1 1 d .
C32 C 0.6088(5) 0.3707(4) 0.5052(3) 0.0329(7) Uani 1 1 d .
H32A H 0.6593 0.4005 0.4890 0.039 Uiso 1 1 calc R
C33 C 0.5145(5) 0.3853(4) 0.4772(3) 0.0329(7) Uani 1 1 d .
H33A H 0.5004 0.4254 0.4398 0.039 Uiso 1 1 calc R
C34 C 0.4375(5) 0.3451(4) 0.4999(3) 0.0329(7) Uani 1 1 d .
H34A H 0.3737 0.3608 0.4788 0.039 Uiso 1 1 calc R
C35 C 0.4531(5) 0.2821(4) 0.5532(3) 0.0329(7) Uani 1 1 d .
H35A H 0.4021 0.2536 0.5695 0.039 Uiso 1 1 calc R
C36 C 0.5490(5) 0.2644(4) 0.5809(3) 0.0329(7) Uani 1 1 d .
N37 N 0.5923(4) 0.2038(3) 0.6322(2) 0.0274(13) Uani 1 1 d .
C38 C 0.6885(5) 0.2130(4) 0.6399(2) 0.0251(16) Uani 1 1 d .
N39 N 0.7128(4) 0.2779(3) 0.5972(2) 0.0260(13) Uani 1 1 d .
C40 C 0.5400(5) 0.1341(4) 0.6666(3) 0.0288(16) Uani 1 1 d .
H40A H 0.4984 0.1757 0.6882 0.035 Uiso 1 1 calc R
H40B H 0.5869 0.0973 0.6994 0.035 Uiso 1 1 calc R
C41 C 0.4789(5) 0.0560(5) 0.6246(3) 0.0351(7) Uani 1 1 d .
C42 C 0.3802(5) 0.0506(5) 0.6195(3) 0.0351(7) Uani 1 1 d .
H42A H 0.3497 0.1000 0.6409 0.042 Uiso 1 1 calc R
C43 C 0.3252(5) -0.0252(4) 0.5841(3) 0.0351(7) Uani 1 1 d .
H43A H 0.2581 -0.0286 0.5820 0.042 Uiso 1 1 calc R
C44 C 0.3689(5) -0.0957(5) 0.5518(3) 0.0351(7) Uani 1 1 d .
H44A H 0.3312 -0.1463 0.5262 0.042 Uiso 1 1 calc R
C45 C 0.4661(5) -0.0933(4) 0.5565(3) 0.0351(7) Uani 1 1 d .
H45A H 0.4955 -0.1429 0.5346 0.042 Uiso 1 1 calc R
C46 C 0.5223(6) -0.0187(5) 0.5931(3) 0.0351(7) Uani 1 1 d .
O47 O 0.6199(3) -0.0117(3) 0.60260(18) 0.0347(11) Uani 1 1 d .
C48 C 0.6696(5) -0.0949(5) 0.5790(3) 0.049(2) Uani 1 1 d .
H48A H 0.7387 -0.0811 0.5888 0.074 Uiso 1 1 calc R
H48B H 0.6469 -0.1004 0.5332 0.074 Uiso 1 1 calc R
H48C H 0.6569 -0.1596 0.5989 0.074 Uiso 1 1 calc R
C49 C 0.7582(5) 0.1549(4) 0.6863(3) 0.0302(7) Uani 1 1 d .
C50 C 0.8266(5) 0.0942(4) 0.6662(3) 0.0302(7) Uani 1 1 d .
H50A H 0.8272 0.0910 0.6226 0.036 Uiso 1 1 calc R
C51 C 0.8937(5) 0.0386(4) 0.7086(3) 0.0302(7) Uani 1 1 d .
H51A H 0.9394 -0.0033 0.6945 0.036 Uiso 1 1 calc R
C52 C 0.8927(5) 0.0454(4) 0.7731(3) 0.0302(7) Uani 1 1 d .
H52A H 0.9390 0.0085 0.8029 0.036 Uiso 1 1 calc R
C53 C 0.8259(5) 0.1045(4) 0.7935(3) 0.0302(7) Uani 1 1 d .
H53A H 0.8262 0.1076 0.8373 0.036 Uiso 1 1 calc R
C54 C 0.7580(5) 0.1597(4) 0.7514(3) 0.0302(7) Uani 1 1 d .
O55 O 0.6897(3) 0.2224(3) 0.76757(17) 0.0310(11) Uani 1 1 d .
C56 C 0.6858(5) 0.2253(5) 0.8342(3) 0.048(2) Uani 1 1 d .
H56A H 0.6345 0.2720 0.8401 0.073 Uiso 1 1 calc R
H56B H 0.7473 0.2498 0.8590 0.073 Uiso 1 1 calc R
H56C H 0.6729 0.1559 0.8482 0.073 Uiso 1 1 calc R

loop_
_atom_site_aniso_label
_atom_site_aniso_U_11
_atom_site_aniso_U_22
_atom_site_aniso_U_33
_atom_site_aniso_U_23
_atom_site_aniso_U_13
_atom_site_aniso_U_12
Ni 0.0361(6) 0.0291(4) 0.0163(4) 0.0007(3) 0.0062(4) 0.0006(4)
Br1 0.0518(6) 0.0284(3) 0.0235(3) 0.0000(3) 0.0091(4) -0.0009(3)
Br2 0.0424(5) 0.0472(4) 0.0205(3) -0.0071(3) 0.0094(3) -0.0021(4)
C1 0.037(2) 0.0270(13) 0.0200(13) 0.0014(10) 0.0065(14) -0.0028(12)
C2 0.037(2) 0.0270(13) 0.0200(13) 0.0014(10) 0.0065(14) -0.0028(12)
C3 0.037(2) 0.0270(13) 0.0200(13) 0.0014(10) 0.0065(14) -0.0028(12)
C4 0.037(2) 0.0270(13) 0.0200(13) 0.0014(10) 0.0065(14) -0.0028(12)
C5 0.037(2) 0.0270(13) 0.0200(13) 0.0014(10) 0.0065(14) -0.0028(12)
C6 0.037(2) 0.0270(13) 0.0200(13) 0.0014(10) 0.0065(14) -0.0028(12)
N7 0.028(4) 0.030(3) 0.023(3) 0.001(2) 0.005(3) -0.001(3)
C8 0.037(5) 0.034(3) 0.014(3) 0.002(3) 0.002(3) -0.004(3)
N9 0.027(4) 0.031(3) 0.016(3) 0.000(2) 0.005(3) 0.002(3)
C10 0.039(5) 0.037(4) 0.021(3) 0.004(3) 0.005(3) 0.006(4)
C11 0.036(2) 0.0329(15) 0.0292(14) -0.0031(11) 0.0055(15) 0.0011(14)
C12 0.036(2) 0.0329(15) 0.0292(14) -0.0031(11) 0.0055(15) 0.0011(14)
C13 0.036(2) 0.0329(15) 0.0292(14) -0.0031(11) 0.0055(15) 0.0011(14)
C14 0.036(2) 0.0329(15) 0.0292(14) -0.0031(11) 0.0055(15) 0.0011(14)
C15 0.036(2) 0.0329(15) 0.0292(14) -0.0031(11) 0.0055(15) 0.0011(14)
C16 0.036(2) 0.0329(15) 0.0292(14) -0.0031(11) 0.0055(15) 0.0011(14)
O17 0.039(3) 0.029(2) 0.031(2) 0.0005(18) 0.010(2) -0.002(2)
C18 0.054(6) 0.036(4) 0.040(4) 0.007(3) 0.006(4) 0.020(4)
C19 0.051(2) 0.075(2) 0.0274(16) -0.0032(15) 0.0080(16) 0.009(2)
C20 0.051(2) 0.075(2) 0.0274(16) -0.0032(15) 0.0080(16) 0.009(2)
C21 0.051(2) 0.075(2) 0.0274(16) -0.0032(15) 0.0080(16) 0.009(2)
C22 0.051(2) 0.075(2) 0.0274(16) -0.0032(15) 0.0080(16) 0.009(2)
C23 0.051(2) 0.075(2) 0.0274(16) -0.0032(15) 0.0080(16) 0.009(2)
C24 0.051(2) 0.075(2) 0.0274(16) -0.0032(15) 0.0080(16) 0.009(2)
O25 0.151(5) 0.068(3) 0.038(3) -0.002(2) 0.038(3) -0.052(3)
C26 0.151(5) 0.068(3) 0.038(3) -0.002(2) 0.038(3) -0.052(3)
C31 0.037(2) 0.0295(13) 0.0311(16) -0.0022(11) 0.0055(16) 0.0018(15)
C32 0.037(2) 0.0295(13) 0.0311(16) -0.0022(11) 0.0055(16) 0.0018(15)
C33 0.037(2) 0.0295(13) 0.0311(16) -0.0022(11) 0.0055(16) 0.0018(15)
C34 0.037(2) 0.0295(13) 0.0311(16) -0.0022(11) 0.0055(16) 0.0018(15)
C35 0.037(2) 0.0295(13) 0.0311(16) -0.0022(11) 0.0055(16) 0.0018(15)
C36 0.037(2) 0.0295(13) 0.0311(16) -0.0022(11) 0.0055(16) 0.0018(15)
N37 0.034(4) 0.025(3) 0.024(3) 0.003(2) 0.008(3) 0.001(3)
C38 0.039(5) 0.025(3) 0.013(3) -0.002(2) 0.008(3) 0.001(3)
N39 0.030(4) 0.030(3) 0.019(3) -0.002(2) 0.005(3) 0.002(3)
C40 0.033(5) 0.033(3) 0.020(3) 0.001(3) 0.004(3) 0.000(3)
C41 0.042(2) 0.0376(15) 0.0249(14) 0.0006(11) 0.0062(17) -0.0055(16)
C42 0.042(2) 0.0376(15) 0.0249(14) 0.0006(11) 0.0062(17) -0.0055(16)
C43 0.042(2) 0.0376(15) 0.0249(14) 0.0006(11) 0.0062(17) -0.0055(16)
C44 0.042(2) 0.0376(15) 0.0249(14) 0.0006(11) 0.0062(17) -0.0055(16)
C45 0.042(2) 0.0376(15) 0.0249(14) 0.0006(11) 0.0062(17) -0.0055(16)
C46 0.042(2) 0.0376(15) 0.0249(14) 0.0006(11) 0.0062(17) -0.0055(16)
O47 0.031(3) 0.041(2) 0.033(2) -0.0084(19) 0.010(2) -0.002(2)
C48 0.045(6) 0.048(4) 0.056(5) -0.022(4) 0.016(4) -0.001(4)
C49 0.031(2) 0.0311(14) 0.0264(14) 0.0025(11) 0.0014(15) -0.0018(13)
C50 0.031(2) 0.0311(14) 0.0264(14) 0.0025(11) 0.0014(15) -0.0018(13)
C51 0.031(2) 0.0311(14) 0.0264(14) 0.0025(11) 0.0014(15) -0.0018(13)
C52 0.031(2) 0.0311(14) 0.0264(14) 0.0025(11) 0.0014(15) -0.0018(13)
C53 0.031(2) 0.0311(14) 0.0264(14) 0.0025(11) 0.0014(15) -0.0018(13)
C54 0.031(2) 0.0311(14) 0.0264(14) 0.0025(11) 0.0014(15) -0.0018(13)
O55 0.030(3) 0.042(2) 0.019(2) -0.0040(18) 0.001(2) 0.002(2)
C56 0.046(5) 0.083(5) 0.021(3) -0.007(3) 0.019(4) -0.006(4)

loop_
_atom_type_symbol
_atom_type_description
_atom_type_scat_dispersion_real
_atom_type_scat_dispersion_imag
_atom_type_scat_source
C C 0.0033 0.0016 'International Tables Vol C Tables 4.2.6.8 and 6.1.1.4'
H H 0.0000 0.0000 'International Tables Vol C Tables 4.2.6.8 and 6.1.1.4'
N N 0.0061 0.0033 'International Tables Vol C Tables 4.2.6.8 and 6.1.1.4'
O O 0.0106 0.0060 'International Tables Vol C Tables 4.2.6.8 and 6.1.1.4'
Ni Ni 0.3393 1.1124 'International Tables Vol C Tables 4.2.6.8 and 6.1.1.4'
Br Br -0.2901 2.4595 'International Tables Vol C Tables 4.2.6.8 and 6.1.1.4'

loop_
_geom_angle_atom_site_label_1
_geom_angle_atom_site_label_2
_geom_angle_atom_site_label_3
_geom_angle
N9 Ni N39 108.80(19)
N9 Ni Br2 114.10(14)
N39 Ni Br2 100.38(13)
N9 Ni Br1 103.92(13)
N39 Ni Br1 102.95(13)
Br2 Ni Br1 125.27(4)
C6 C1 C2 120.4(5)
C6 C1 N9 109.1(5)
C2 C1 N9 130.5(6)
C3 C2 C1 117.1(6)
C3 C2 H2A 121.4
C1 C2 H2A 121.4
C2 C3 C4 121.8(6)
C2 C3 H3A 119.1
C4 C3 H3A 119.1
C3 C4 C5 121.5(5)
C3 C4 H4A 119.3
C5 C4 H4A 119.3
C6 C5 C4 116.1(6)
C6 C5 H5A 121.9
C4 C5 H5A 121.9
C5 C6 C1 123.1(6)
C5 C6 N7 131.1(6)
C1 C6 N7 105.8(5)
C8 N7 C6 107.0(5)
C8 N7 C10 126.7(5)
C6 N7 C10 126.2(5)
N9 C8 N7 111.8(5)
N9 C8 C19 127.2(6)
N7 C8 C19 120.9(6)
C8 N9 C1 106.2(5)
C8 N9 Ni 127.3(4)
C1 N9 Ni 125.9(4)
N7 C10 C11 113.5(5)
N7 C10 H10A 108.9
C11 C10 H10A 108.9
N7 C10 H10B 108.9
C11 C10 H10B 108.9
H10A C10 H10B 107.7
C12 C11 C16 118.8(6)
C12 C11 C10 123.7(6)
C16 C11 C10 117.6(5)
C11 C12 C13 119.8(6)
C11 C12 H12A 120.1
C13 C12 H12A 120.1
C14 C13 C12 121.1(6)
C14 C13 H13A 119.5
C12 C13 H13A 119.5
C13 C14 C15 120.3(6)
C13 C14 H14A 119.8
C15 C14 H14A 119.8
C14 C15 C16 119.0(6)
C14 C15 H15A 120.5
C16 C15 H15A 120.5
O17 C16 C15 124.9(6)
O17 C16 C11 114.3(6)
C15 C16 C11 120.8(6)
C16 O17 C18 118.5(5)
O17 C18 H18A 109.5
O17 C18 H18B 109.5
H18A C18 H18B 109.5
O17 C18 H18C 109.5
H18A C18 H18C 109.5
H18B C18 H18C 109.5
C24 C19 C20 120.2(6)
C24 C19 C8 118.5(6)
C20 C19 C8 121.3(6)
C21 C20 C19 118.6(7)
C21 C20 H20A 120.7
C19 C20 H20A 120.7
C22 C21 C20 119.5(7)
C22 C21 H21A 120.3
C20 C21 H21A 120.3
C21 C22 C23 124.0(7)
C21 C22 H22A 118.0
C23 C22 H22A 118.0
C22 C23 C24 117.5(7)
C22 C23 H23A 121.2
C24 C23 H23A 121.2
O25 C24 C19 115.3(6)
O25 C24 C23 124.6(7)
C19 C24 C23 120.1(7)
C24 O25 C26 118.6(6)
O25 C26 H26A 109.5
O25 C26 H26B 109.5
H26A C26 H26B 109.5
O25 C26 H26C 109.5
H26A C26 H26C 109.5
H26B C26 H26C 109.5
N39 C31 C32 129.4(6)
N39 C31 C36 110.6(5)
C32 C31 C36 120.0(7)
C33 C32 C31 115.8(7)
C33 C32 H32A 122.1
C31 C32 H32A 122.1
C32 C33 C34 124.4(6)
C32 C33 H33A 117.8
C34 C33 H33A 117.8
C35 C34 C33 120.8(7)
C35 C34 H34A 119.6
C33 C34 H34A 119.6
C36 C35 C34 115.1(6)
C36 C35 H35A 122.5
C34 C35 H35A 122.5
N37 C36 C35 131.6(6)
N37 C36 C31 104.4(6)
C35 C36 C31 123.9(6)
C38 N37 C36 108.3(5)
C38 N37 C40 126.9(5)
C36 N37 C40 124.5(6)
N39 C38 N37 111.8(5)
N39 C38 C49 123.8(6)
N37 C38 C49 124.2(5)
C38 N39 C31 104.8(5)
C38 N39 Ni 133.9(5)
C31 N39 Ni 120.9(4)
N37 C40 C41 113.3(5)
N37 C40 H40A 108.9
C41 C40 H40A 108.9
N37 C40 H40B 108.9
C41 C40 H40B 108.9
H40A C40 H40B 107.7
C42 C41 C46 118.1(6)
C42 C41 C40 121.8(6)
C46 C41 C40 120.0(7)
C43 C42 C41 121.6(6)
C43 C42 H42A 119.2
C41 C42 H42A 119.2
C44 C43 C42 119.4(7)
C44 C43 H43A 120.3
C42 C43 H43A 120.3
C45 C44 C43 120.5(6)
C45 C44 H44A 119.7
C43 C44 H44A 119.7
C44 C45 C46 120.6(6)
C44 C45 H45A 119.7
C46 C45 H45A 119.7
O47 C46 C45 125.2(6)
O47 C46 C41 115.0(6)
C45 C46 C41 119.9(7)
C46 O47 C48 117.3(5)
O47 C48 H48A 109.5
O47 C48 H48B 109.5
H48A C48 H48B 109.5
O47 C48 H48C 109.5
H48A C48 H48C 109.5
H48B C48 H48C 109.5
C50 C49 C54 119.1(6)
C50 C49 C38 119.6(5)
C54 C49 C38 121.3(6)
C51 C50 C49 121.2(6)
C51 C50 H50A 119.4
C49 C50 H50A 119.4
C50 C51 C52 118.6(6)
C50 C51 H51A 120.7
C52 C51 H51A 120.7
C53 C52 C51 120.8(6)
C53 C52 H52A 119.6
C51 C52 H52A 119.6
C52 C53 C54 121.0(6)
C52 C53 H53A 119.5
C54 C53 H53A 119.5
O55 C54 C53 125.1(5)
O55 C54 C49 115.7(6)
C53 C54 C49 119.2(6)
C54 O55 C56 116.6(5)
O55 C56 H56A 109.5
O55 C56 H56B 109.5
H56A C56 H56B 109.5
O55 C56 H56C 109.5
H56A C56 H56C 109.5
H56B C56 H56C 109.5

loop_
_geom_bond_atom_site_label_1
_geom_bond_atom_site_label_2
_geom_bond_distance
Ni N9 1.986(5)
Ni N39 2.020(5)
Ni Br2 2.3751(9)
Ni Br1 2.3947(10)
C1 C6 1.389(8)
C1 C2 1.396(8)
C1 N9 1.398(6)
C2 C3 1.386(7)
C2 H2A 0.9500
C3 C4 1.393(8)
C3 H3A 0.9500
C4 C5 1.394(8)
C4 H4A 0.9500
C5 C6 1.384(7)
C5 H5A 0.9500
C6 N7 1.408(7)
N7 C8 1.361(7)
N7 C10 1.458(7)
C8 N9 1.333(7)
C8 C19 1.474(8)
C10 C11 1.503(9)
C10 H10A 0.9900
C10 H10B 0.9900
C11 C12 1.393(8)
C11 C16 1.409(9)
C12 C13 1.399(9)
C12 H12A 0.9500
C13 C14 1.372(8)
C13 H13A 0.9500
C14 C15 1.395(8)
C14 H14A 0.9500
C15 C16 1.400(8)
C15 H15A 0.9500
C16 O17 1.365(7)
O17 C18 1.429(7)
C18 H18A 0.9800
C18 H18B 0.9800
C18 H18C 0.9800
C19 C24 1.387(10)
C19 C20 1.428(9)
C20 C21 1.404(8)
C20 H20A 0.9500
C21 C22 1.362(9)
C21 H21A 0.9500
C22 C23 1.372(9)
C22 H22A 0.9500
C23 C24 1.428(9)
C23 H23A 0.9500
C24 O25 1.346(8)
O25 C26 1.440(7)
C26 H26A 0.9800
C26 H26B 0.9800
C26 H26C 0.9800
C31 N39 1.388(8)
C31 C32 1.407(8)
C31 C36 1.404(9)
C32 C33 1.366(8)
C32 H32A 0.9500
C33 C34 1.399(8)
C33 H33A 0.9500
C34 C35 1.396(8)
C34 H34A 0.9500
C35 C36 1.391(9)
C35 H35A 0.9500
C36 N37 1.395(7)
N37 C38 1.353(8)
N37 C40 1.474(7)
C38 N39 1.353(7)
C38 C49 1.464(8)
C40 C41 1.511(8)
C40 H40A 0.9900
C40 H40B 0.9900
C41 C42 1.391(9)
C41 C46 1.405(8)
C42 C43 1.386(8)
C42 H42A 0.9500
C43 C44 1.379(8)
C43 H43A 0.9500
C44 C45 1.370(9)
C44 H44A 0.9500
C45 C46 1.394(8)
C45 H45A 0.9500
C46 O47 1.367(8)
O47 C48 1.445(7)
C48 H48A 0.9800
C48 H48B 0.9800
C48 H48C 0.9800
C49 C50 1.396(8)
C49 C54 1.416(8)
C50 C51 1.381(8)
C50 H50A 0.9500
C51 C52 1.406(8)
C51 H51A 0.9500
C52 C53 1.369(8)
C52 H52A 0.9500
C53 C54 1.382(8)
C53 H53A 0.9500
C54 O55 1.371(7)
O55 C56 1.459(6)
C56 H56A 0.9800
C56 H56B 0.9800
C56 H56C 0.9800

loop_
_geom_torsion_atom_site_label_1
_geom_torsion_atom_site_label_2
_geom_torsion_atom_site_label_3
_geom_torsion_atom_site_label_4
_geom_torsion
C6 C1 C2 C3 -0.5(8)
N9 C1 C2 C3 178.5(6)
C1 C2 C3 C4 -0.7(8)
C2 C3 C4 C5 1.7(9)
C3 C4 C5 C6 -1.4(8)
C4 C5 C6 C1 0.3(9)
C4 C5 C6 N7 -178.7(5)
C2 C1 C6 C5 0.7(9)
N9 C1 C6 C5 -178.5(5)
C2 C1 C6 N7 179.9(5)
N9 C1 C6 N7 0.8(6)
C5 C6 N7 C8 179.7(6)
C1 C6 N7 C8 0.5(6)
C5 C6 N7 C10 1.8(10)
C1 C6 N7 C10 -177.4(5)
C6 N7 C8 N9 -1.7(7)
C10 N7 C8 N9 176.2(5)
C6 N7 C8 C19 175.2(6)
C10 N7 C8 C19 -6.9(9)
N7 C8 N9 C1 2.1(7)
C19 C8 N9 C1 -174.6(6)
N7 C8 N9 Ni -169.1(4)
C19 C8 N9 Ni 14.2(9)
C6 C1 N9 C8 -1.7(6)
C2 C1 N9 C8 179.2(6)
C6 C1 N9 Ni 169.6(4)
C2 C1 N9 Ni -9.4(9)
N39 Ni N9 C8 115.6(5)
Br2 Ni N9 C8 4.5(5)
Br1 Ni N9 C8 -135.2(5)
N39 Ni N9 C1 -53.9(5)
Br2 Ni N9 C1 -165.1(4)
Br1 Ni N9 C1 55.2(4)
C8 N7 C10 C11 95.8(7)
C6 N7 C10 C11 -86.7(7)
N7 C10 C11 C12 -4.7(8)
N7 C10 C11 C16 177.0(5)
C16 C11 C12 C13 -2.3(8)
C10 C11 C12 C13 179.5(5)
C11 C12 C13 C14 -0.9(9)
C12 C13 C14 C15 1.5(9)
C13 C14 C15 C16 1.1(8)
C14 C15 C16 O17 174.9(5)
C14 C15 C16 C11 -4.3(9)
C12 C11 C16 O17 -174.4(5)
C10 C11 C16 O17 4.0(8)
C12 C11 C16 C15 4.9(9)
C10 C11 C16 C15 -176.7(5)
C15 C16 O17 C18 5.3(8)
C11 C16 O17 C18 -175.4(5)
N9 C8 C19 C24 65.2(10)
N7 C8 C19 C24 -111.2(8)
N9 C8 C19 C20 -114.2(8)
N7 C8 C19 C20 69.4(9)
C24 C19 C20 C21 1.9(11)
C8 C19 C20 C21 -178.8(7)
C19 C20 C21 C22 0.7(11)
C20 C21 C22 C23 -1.3(12)
C21 C22 C23 C24 -0.6(12)
C20 C19 C24 O25 177.4(7)
C8 C19 C24 O25 -2.0(11)
C20 C19 C24 C23 -3.8(12)
C8 C19 C24 C23 176.8(7)
C22 C23 C24 O25 -178.1(7)
C22 C23 C24 C19 3.2(11)
C19 C24 O25 C26 -174.9(7)
C23 C24 O25 C26 6.3(12)
N39 C31 C32 C33 178.3(5)
C36 C31 C32 C33 1.4(8)
C31 C32 C33 C34 1.5(9)
C32 C33 C34 C35 -2.5(9)
C33 C34 C35 C36 0.3(8)
C34 C35 C36 N37 -177.2(5)
C34 C35 C36 C31 2.6(8)
N39 C31 C36 N37 -1.2(6)
C32 C31 C36 N37 176.3(5)
N39 C31 C36 C35 178.9(5)
C32 C31 C36 C35 -3.6(9)
C35 C36 N37 C38 180.0(6)
C31 C36 N37 C38 0.1(6)
C35 C36 N37 C40 5.9(9)
C31 C36 N37 C40 -174.0(5)
C36 N37 C38 N39 1.1(6)
C40 N37 C38 N39 174.9(5)
C36 N37 C38 C49 -175.5(5)
C40 N37 C38 C49 -1.6(8)
N37 C38 N39 C31 -1.7(6)
C49 C38 N39 C31 174.8(5)
N37 C38 N39 Ni 171.6(4)
C49 C38 N39 Ni -11.9(8)
C32 C31 N39 C38 -175.4(6)
C36 C31 N39 C38 1.8(6)
C32 C31 N39 Ni 10.2(8)
C36 C31 N39 Ni -172.6(4)
N9 Ni N39 C38 -5.5(5)
Br2 Ni N39 C38 114.6(5)
Br1 Ni N39 C38 -115.3(5)
N9 Ni N39 C31 167.0(4)
Br2 Ni N39 C31 -72.9(4)
Br1 Ni N39 C31 57.2(4)
C38 N37 C40 C41 -117.3(6)
C36 N37 C40 C41 55.7(7)
N37 C40 C41 C42 -120.5(6)
N37 C40 C41 C46 64.3(7)
C46 C41 C42 C43 -0.6(9)
C40 C41 C42 C43 -175.9(5)
C41 C42 C43 C44 -1.5(9)
C42 C43 C44 C45 2.3(9)
C43 C44 C45 C46 -1.0(9)
C44 C45 C46 O47 177.6(5)
C44 C45 C46 C41 -1.2(9)
C42 C41 C46 O47 -177.0(5)
C40 C41 C46 O47 -1.6(8)
C42 C41 C46 C45 2.0(9)
C40 C41 C46 C45 177.3(5)
C45 C46 O47 C48 -7.6(8)
C41 C46 O47 C48 171.2(5)
N39 C38 C49 C50 -52.9(8)
N37 C38 C49 C50 123.2(6)
N39 C38 C49 C54 126.6(6)
N37 C38 C49 C54 -57.3(8)
C54 C49 C50 C51 0.3(9)
C38 C49 C50 C51 179.8(5)
C49 C50 C51 C52 -0.9(9)
C50 C51 C52 C53 1.0(9)
C51 C52 C53 C54 -0.5(9)
C52 C53 C54 O55 -178.7(5)
C52 C53 C54 C49 -0.1(9)
C50 C49 C54 O55 178.9(5)
C38 C49 C54 O55 -0.6(8)
C50 C49 C54 C53 0.2(9)
C38 C49 C54 C53 -179.3(6)
C53 C54 O55 C56 -3.8(8)
C49 C54 O55 C56 177.6(5)
